data_4341197
loop_
_publ_author_name
'Yu, Na'
'Klepov, Vladislav V.'
'Modolo, Giuseppe'
'Bosbach, Dirk'
'Suleimanov, Evgeny V.'
'Gesing, Thorsten M.'
'Robben, Lars'
'Alekseev, Evgeny V.'

_publ_section_title
;
 Morphotropy and Temperature-Driven Polymorphism in A2Th(AsO4)2 (A = Li,
 Na, K, Rb, Cs) Series.
;
_journal_issue 20
_journal_name_full 'Inorganic chemistry'
_journal_page_first 11231
_journal_page_last 11241
_journal_paper_doi 10.1021/ic5018246
_journal_volume 53
_journal_year 2014
_chemical_formula_moiety Rb2Th(AsO4)2
_chemical_formula_sum 'As2 O8 Rb2 Th'
_chemical_formula_weight 680.82
_chemical_name_common 'Rubidium Thorium Arsenate'
_chemical_name_systematic
; 
 ? 
;
_space_group_IT_number 14
_symmetry_cell_setting monoclinic
_symmetry_space_group_name_Hall '-P 2yn'
_symmetry_space_group_name_H-M 'P 1 21/n 1'
_atom_sites_solution_primary direct
_atom_sites_solution_secondary difmap
_audit_creation_method SHELXL-97
_cell_angle_alpha 90.00
_cell_angle_beta 111.137(12)
_cell_angle_gamma 90.00
_cell_formula_units_Z 4
_cell_length_a 8.0380(8)
_cell_length_b 11.4510(9)
_cell_length_c 9.6692(10)
_cell_measurement_temperature 293(2)
_cell_volume 830.11(15)
_computing_structure_refinement 'SHELXL-97 (Sheldrick, 1997)'
_computing_structure_solution 'SHELXS-97 (Sheldrick, 1990)'
_diffrn_ambient_temperature 293(2)
_diffrn_measured_fraction_theta_full 0.997
_diffrn_measured_fraction_theta_max 0.997
_diffrn_radiation_monochromator graphite
_diffrn_radiation_source 'fine-focus sealed tube'
_diffrn_radiation_type MoK\a
_diffrn_radiation_wavelength 0.71073
_diffrn_reflns_av_R_equivalents 0.0359
_diffrn_reflns_av_sigmaI/netI 0.0541
_diffrn_reflns_limit_h_max 10
_diffrn_reflns_limit_h_min -10
_diffrn_reflns_limit_k_max 13
_diffrn_reflns_limit_k_min -14
_diffrn_reflns_limit_l_max 12
_diffrn_reflns_limit_l_min -7
_diffrn_reflns_number 3798
_diffrn_reflns_theta_full 27.50
_diffrn_reflns_theta_max 27.50
_diffrn_reflns_theta_min 2.87
_exptl_absorpt_coefficient_mu 37.537
_exptl_absorpt_correction_T_max 1.00000
_exptl_absorpt_correction_T_min 0.83911
_exptl_absorpt_correction_type multi-scan
_exptl_absorpt_process_details
;
CrysAlisPro, Agilent Technologies,
Version 1.171.36.20 (release 27-06-2012 CrysAlis171 .NET)
(compiled Jul 11 2012,15:38:31)
Empirical absorption correction using spherical harmonics,
 implemented in SCALE3 ABSPACK scaling algorithm.
;
_exptl_crystal_colour colourless
_exptl_crystal_density_diffrn 5.448
_exptl_crystal_density_method 'not measured'
_exptl_crystal_description block
_exptl_crystal_F_000 1176
_exptl_crystal_size_max 0.10
_exptl_crystal_size_mid 0.05
_exptl_crystal_size_min 0.03
_refine_diff_density_max 2.626
_refine_diff_density_min -1.747
_refine_diff_density_rms 0.366
_refine_ls_extinction_method none
_refine_ls_goodness_of_fit_ref 1.036
_refine_ls_matrix_type full
_refine_ls_number_parameters 118
_refine_ls_number_reflns 1901
_refine_ls_number_restraints 6
_refine_ls_restrained_S_all 1.035
_refine_ls_R_factor_all 0.0482
_refine_ls_R_factor_gt 0.0346
_refine_ls_shift/su_max 0.000
_refine_ls_shift/su_mean 0.000
_refine_ls_structure_factor_coef Fsqd
_refine_ls_weighting_details 'calc w=1/[\s^2^(Fo^2^)+(0.0184P)^2^+0.0000P] where P=(Fo^2^+2Fc^2^)/3'
_refine_ls_weighting_scheme calc
_refine_ls_wR_factor_gt 0.0648
_refine_ls_wR_factor_ref 0.0709
_reflns_number_gt 1524
_reflns_number_total 1901
_reflns_threshold_expression >2sigma(I)
_cod_data_source_file ic5018246_si_005.cif
_cod_data_source_block 1
_cod_depositor_comments 'Adding full bibliography for 4341195--4341199.cif.'
_cod_original_cell_volume 830.11(14)
_cod_original_sg_symbol_H-M 'P 21/n'
_cod_database_code 4341197

loop_
_symmetry_equiv_pos_as_xyz
'x, y, z'
'-x+1/2, y+1/2, -z+1/2'
'-x, -y, -z'
'x-1/2, -y-1/2, z-1/2'

loop_
_atom_site_label
_atom_site_type_symbol
_atom_site_fract_x
_atom_site_fract_y
_atom_site_fract_z
_atom_site_U_iso_or_equiv
_atom_site_adp_type
_atom_site_occupancy
_atom_site_symmetry_multiplicity
_atom_site_calc_flag
_atom_site_refinement_flags
Th1 Th 0.47826(5) 0.13908(3) 0.22206(4) 0.00719(11) Uani 1 1 d .
As1 As 0.71256(13) 0.13764(8) 0.64840(9) 0.0069(2) Uani 1 1 d .
As2 As 0.32834(13) 0.13232(8) 0.86555(9) 0.0069(2) Uani 1 1 d .
Rb1 Rb 0.90037(14) 0.12507(8) 0.04970(10) 0.0152(2) Uani 1 1 d .
Rb2 Rb 0.12044(15) 0.11434(8) 0.45560(11) 0.0185(2) Uani 1 1 d .
O1 O 0.7048(9) 0.0146(5) 0.7387(6) 0.0119(15) Uani 1 1 d .
O2 O 0.9117(9) 0.1527(5) 0.6307(7) 0.0124(15) Uani 1 1 d .
O3 O 0.7150(10) 0.2598(5) 0.7504(7) 0.0108(15) Uani 1 1 d .
O4 O 0.5386(9) 0.1436(5) 0.9899(7) 0.0123(15) Uani 1 1 d .
O5 O 0.2202(9) 0.1067(5) 0.9840(6) 0.0119(15) Uani 1 1 d .
O6 O 0.5460(10) 0.1420(5) 0.4810(7) 0.0154(16) Uani 1 1 d .
O7 O 0.3151(9) 0.0196(5) 0.7490(6) 0.0126(15) Uani 1 1 d .
O8 O 0.2596(9) 0.2584(5) 0.7693(7) 0.0116(14) Uani 1 1 d U

loop_
_atom_site_aniso_label
_atom_site_aniso_U_11
_atom_site_aniso_U_22
_atom_site_aniso_U_33
_atom_site_aniso_U_23
_atom_site_aniso_U_13
_atom_site_aniso_U_12
Th1 0.00685(19) 0.00647(18) 0.00832(17) 0.00014(13) 0.00283(13) 0.00001(16)
As1 0.0076(5) 0.0065(4) 0.0070(4) -0.0005(4) 0.0030(4) -0.0013(4)
As2 0.0073(5) 0.0066(4) 0.0069(4) 0.0012(4) 0.0026(4) 0.0016(4)
Rb1 0.0113(5) 0.0141(5) 0.0199(5) -0.0031(4) 0.0054(4) -0.0027(4)
Rb2 0.0287(7) 0.0134(5) 0.0192(5) 0.0022(4) 0.0155(5) 0.0030(5)
O1 0.013(4) 0.012(3) 0.010(3) 0.001(3) 0.003(3) -0.002(3)
O2 0.008(4) 0.012(3) 0.018(3) -0.003(3) 0.006(3) -0.003(3)
O3 0.016(4) 0.011(3) 0.007(3) -0.003(3) 0.005(3) -0.002(3)
O4 0.009(4) 0.018(3) 0.009(3) 0.000(3) 0.002(3) 0.002(3)
O5 0.013(4) 0.012(3) 0.011(3) -0.004(3) 0.005(3) -0.003(3)
O6 0.019(4) 0.012(3) 0.013(3) -0.005(3) 0.003(3) -0.004(3)
O7 0.010(4) 0.014(4) 0.011(3) 0.000(3) 0.001(3) 0.005(3)
O8 0.011(3) 0.010(3) 0.012(3) 0.003(2) 0.002(2) 0.006(3)

loop_
_atom_type_symbol
_atom_type_description
_atom_type_scat_dispersion_real
_atom_type_scat_dispersion_imag
_atom_type_scat_source
O O 0.0106 0.0060 'International Tables Vol C Tables 4.2.6.8 and 6.1.1.4'
As As 0.0499 2.0058 'International Tables Vol C Tables 4.2.6.8 and 6.1.1.4'
Rb Rb -0.9393 2.9676 'International Tables Vol C Tables 4.2.6.8 and 6.1.1.4'
Th Th -7.2400 8.8979 'International Tables Vol C Tables 4.2.6.8 and 6.1.1.4'

loop_
_geom_angle_atom_site_label_1
_geom_angle_atom_site_label_2
_geom_angle_atom_site_label_3
_geom_angle
_geom_angle_site_symmetry_1
_geom_angle_site_symmetry_3
O6 Th1 O7 90.1(2) . 3_656
O6 Th1 O1 76.3(2) . 3_656
O7 Th1 O1 82.3(2) 3_656 3_656
O6 Th1 O8 87.2(2) . 4_665
O7 Th1 O8 77.7(2) 3_656 4_665
O1 Th1 O8 154.0(2) 3_656 4_665
O6 Th1 O4 156.9(2) . 1_554
O7 Th1 O4 76.6(2) 3_656 1_554
O1 Th1 O4 119.4(2) 3_656 1_554
O8 Th1 O4 71.7(2) 4_665 1_554
O6 Th1 O5 140.6(2) . 1_554
O7 Th1 O5 107.6(2) 3_656 1_554
O1 Th1 O5 71.7(2) 3_656 1_554
O8 Th1 O5 130.3(2) 4_665 1_554
O4 Th1 O5 62.4(2) 1_554 1_554
O6 Th1 O3 76.1(2) . 4_565
O7 Th1 O3 155.2(2) 3_656 4_565
O1 Th1 O3 74.5(2) 3_656 4_565
O8 Th1 O3 121.2(2) 4_665 4_565
O4 Th1 O3 122.7(2) 1_554 4_565
O5 Th1 O3 73.6(2) 1_554 4_565
O6 Th1 O2 107.2(2) . 4_565
O7 Th1 O2 143.2(2) 3_656 4_565
O1 Th1 O2 132.7(2) 3_656 4_565
O8 Th1 O2 71.2(2) 4_665 4_565
O4 Th1 O2 75.43(19) 1_554 4_565
O5 Th1 O2 79.5(2) 1_554 4_565
O3 Th1 O2 61.6(2) 4_565 4_565
O6 Th1 As2 171.93(18) . 1_554
O7 Th1 As2 94.73(14) 3_656 1_554
O1 Th1 As2 97.88(14) 3_656 1_554
O8 Th1 As2 100.14(14) 4_665 1_554
O4 Th1 As2 31.15(16) 1_554 1_554
O5 Th1 As2 31.45(14) 1_554 1_554
O3 Th1 As2 97.08(14) 4_565 1_554
O2 Th1 As2 72.45(14) 4_565 1_554
O6 Th1 As1 95.95(16) . 4_565
O7 Th1 As1 172.94(14) 3_656 4_565
O1 Th1 As1 102.67(16) 3_656 4_565
O8 Th1 As1 98.89(15) 4_665 4_565
O4 Th1 As1 96.54(15) 1_554 4_565
O5 Th1 As1 69.75(14) 1_554 4_565
O3 Th1 As1 31.40(13) 4_565 4_565
O2 Th1 As1 30.80(15) 4_565 4_565
As2 Th1 As1 79.69(2) 1_554 4_565
O6 Th1 Rb2 128.60(16) . 4_665
O7 Th1 Rb2 104.29(15) 3_656 4_665
O1 Th1 Rb2 153.38(15) 3_656 4_665
O8 Th1 Rb2 50.21(15) 4_665 4_665
O4 Th1 Rb2 41.27(15) 1_554 4_665
O5 Th1 Rb2 81.73(14) 1_554 4_665
O3 Th1 Rb2 100.45(13) 4_565 4_665
O2 Th1 Rb2 39.79(14) 4_565 4_665
As2 Th1 Rb2 56.27(2) 1_554 4_665
As1 Th1 Rb2 69.05(2) 4_565 4_665
O6 Th1 Rb2 51.73(18) . .
O7 Th1 Rb2 117.22(15) 3_656 .
O1 Th1 Rb2 45.62(14) 3_656 .
O8 Th1 Rb2 133.64(14) 4_665 .
O4 Th1 Rb2 151.35(16) 1_554 .
O5 Th1 Rb2 89.06(14) 1_554 .
O3 Th1 Rb2 38.40(13) 4_565 .
O2 Th1 Rb2 98.60(14) 4_565 .
As2 Th1 Rb2 120.20(3) 1_554 .
As1 Th1 Rb2 69.61(2) 4_565 .
Rb2 Th1 Rb2 138.312(18) 4_665 .
O1 As1 O2 110.9(3) . .
O1 As1 O6 111.1(3) . .
O2 As1 O6 110.8(3) . .
O1 As1 O3 112.6(3) . .
O2 As1 O3 99.3(3) . .
O6 As1 O3 111.7(3) . .
O1 As1 Th1 134.1(2) . 4_666
O2 As1 Th1 50.5(2) . 4_666
O6 As1 Th1 114.8(2) . 4_666
O3 As1 Th1 50.0(2) . 4_666
O1 As1 Rb2 62.8(2) . 3_656
O2 As1 Rb2 64.8(2) . 3_656
O6 As1 Rb2 90.1(2) . 3_656
O3 As1 Rb2 157.0(2) . 3_656
Th1 As1 Rb2 115.16(3) 4_666 3_656
O1 As1 Rb1 128.6(2) . 4_566
O2 As1 Rb1 119.8(2) . 4_566
O6 As1 Rb1 59.1(2) . 4_566
O3 As1 Rb1 52.7(2) . 4_566
Th1 As1 Rb1 78.65(3) 4_666 4_566
Rb2 As1 Rb1 148.98(4) 3_656 4_566
O1 As1 Rb1 59.1(2) . 1_556
O2 As1 Rb1 93.9(2) . 1_556
O6 As1 Rb1 155.2(2) . 1_556
O3 As1 Rb1 60.0(2) . 1_556
Th1 As1 Rb1 78.99(3) 4_666 1_556
Rb2 As1 Rb1 102.79(3) 3_656 1_556
Rb1 As1 Rb1 107.24(3) 4_566 1_556
O4 As2 O7 109.8(3) . .
O4 As2 O5 99.1(3) . .
O7 As2 O5 113.2(3) . .
O4 As2 O8 111.7(3) . .
O7 As2 O8 110.7(3) . .
O5 As2 O8 111.9(3) . .
O4 As2 Th1 48.9(2) . 1_556
O7 As2 Th1 129.9(2) . 1_556
O5 As2 Th1 50.6(2) . 1_556
O8 As2 Th1 119.3(2) . 1_556
O4 As2 Rb2 51.3(2) . 4_666
O7 As2 Rb2 130.4(2) . 4_666
O5 As2 Rb2 114.9(2) . 4_666
O8 As2 Rb2 60.5(2) . 4_666
Th1 As2 Rb2 76.35(3) 1_556 4_666
O4 As2 Rb2 135.6(2) . .
O7 As2 Rb2 49.5(2) . .
O5 As2 Rb2 124.7(2) . .
O8 As2 Rb2 62.0(2) . .
Th1 As2 Rb2 175.23(4) 1_556 .
Rb2 As2 Rb2 107.66(3) 4_666 .
O4 As2 Rb1 110.5(2) . 3_656
O7 As2 Rb1 68.0(2) . 3_656
O5 As2 Rb1 45.5(2) . 3_656
O8 As2 Rb1 134.9(2) . 3_656
Th1 As2 Rb1 78.86(2) 1_556 3_656
Rb2 As2 Rb1 155.21(3) 4_666 3_656
Rb2 As2 Rb1 97.09(3) . 3_656
O4 Rb1 O5 75.79(19) 1_554 3_656
O4 Rb1 O5 156.81(17) 1_554 1_654
O5 Rb1 O5 101.80(17) 3_656 1_654
O4 Rb1 O3 134.90(17) 1_554 4_665
O5 Rb1 O3 133.75(18) 3_656 4_665
O5 Rb1 O3 62.97(17) 1_654 4_665
O4 Rb1 O8 59.01(18) 1_554 4_665
O5 Rb1 O8 107.19(16) 3_656 4_665
O5 Rb1 O8 140.64(18) 1_654 4_665
O3 Rb1 O8 77.73(18) 4_665 4_665
O4 Rb1 O6 109.98(19) 1_554 4_665
O5 Rb1 O6 159.56(16) 3_656 4_665
O5 Rb1 O6 64.88(18) 1_654 4_665
O3 Rb1 O6 56.05(17) 4_665 4_665
O8 Rb1 O6 92.09(16) 4_665 4_665
O4 Rb1 O1 72.68(18) 1_554 1_554
O5 Rb1 O1 58.04(16) 3_656 1_554
O5 Rb1 O1 86.39(17) 1_654 1_554
O3 Rb1 O1 147.97(16) 4_665 1_554
O8 Rb1 O1 131.68(19) 4_665 1_554
O6 Rb1 O1 104.01(16) 4_665 1_554
O4 Rb1 O3 69.85(17) 1_554 1_554
O5 Rb1 O3 109.20(17) 3_656 1_554
O5 Rb1 O3 89.84(17) 1_654 1_554
O3 Rb1 O3 113.82(10) 4_665 1_554
O8 Rb1 O3 104.76(16) 4_665 1_554
O6 Rb1 O3 57.77(17) 4_665 1_554
O1 Rb1 O3 53.38(15) 1_554 1_554
O4 Rb1 O7 56.73(17) 1_554 3_656
O5 Rb1 O7 52.39(15) 3_656 3_656
O5 Rb1 O7 139.45(16) 1_654 3_656
O3 Rb1 O7 109.57(16) 4_665 3_656
O8 Rb1 O7 55.32(15) 4_665 3_656
O6 Rb1 O7 147.40(15) 4_665 3_656
O1 Rb1 O7 99.67(15) 1_554 3_656
O3 Rb1 O7 125.90(17) 1_554 3_656
O4 Rb1 O1 145.69(16) 1_554 3_756
O5 Rb1 O1 80.62(18) 3_656 3_756
O5 Rb1 O1 52.93(15) 1_654 3_756
O3 Rb1 O1 54.83(16) 4_665 3_756
O8 Rb1 O1 106.26(16) 4_665 3_756
O6 Rb1 O1 100.82(17) 4_665 3_756
O1 Rb1 O1 114.60(13) 1_554 3_756
O3 Rb1 O1 142.72(16) 1_554 3_756
O7 Rb1 O1 89.12(15) 3_656 3_756
O4 Rb1 Rb1 123.02(14) 1_554 3_755
O5 Rb1 Rb1 51.73(13) 3_656 3_755
O5 Rb1 Rb1 50.08(12) 1_654 3_755
O3 Rb1 Rb1 100.21(13) 4_665 3_755
O8 Rb1 Rb1 148.38(12) 4_665 3_755
O6 Rb1 Rb1 113.18(13) 4_665 3_755
O1 Rb1 Rb1 62.27(12) 1_554 3_755
O3 Rb1 Rb1 104.79(11) 1_554 3_755
O7 Rb1 Rb1 97.54(10) 3_656 3_755
O1 Rb1 Rb1 52.33(10) 3_756 3_755
O4 Rb1 As1 125.49(13) 1_554 4_665
O5 Rb1 As1 158.03(15) 3_656 4_665
O5 Rb1 As1 61.18(12) 1_654 4_665
O3 Rb1 As1 28.04(11) 4_665 4_665
O8 Rb1 As1 83.28(12) 4_665 4_665
O6 Rb1 As1 28.05(13) 4_665 4_665
O1 Rb1 As1 128.72(11) 1_554 4_665
O3 Rb1 As1 85.80(12) 1_554 4_665
O7 Rb1 As1 131.10(11) 3_656 4_665
O1 Rb1 As1 77.87(10) 3_756 4_665
Rb1 Rb1 As1 109.87(4) 3_755 4_665
O3 Rb2 O2 136.59(18) 4_565 1_455
O3 Rb2 O4 73.53(17) 4_565 4_565
O2 Rb2 O4 64.68(17) 1_455 4_565
O3 Rb2 O7 134.6(2) 4_565 .
O2 Rb2 O7 72.51(19) 1_455 .
O4 Rb2 O7 108.04(17) 4_565 .
O3 Rb2 O1 60.79(16) 4_565 3_656
O2 Rb2 O1 159.82(17) 1_455 3_656
O4 Rb2 O1 134.24(16) 4_565 3_656
O7 Rb2 O1 102.21(17) . 3_656
O3 Rb2 O2 109.39(16) 4_565 3_656
O2 Rb2 O2 107.50(14) 1_455 3_656
O4 Rb2 O2 163.26(19) 4_565 3_656
O7 Rb2 O2 81.99(17) . 3_656
O1 Rb2 O2 52.35(16) 3_656 3_656
O3 Rb2 O8 77.57(18) 4_565 4_565
O2 Rb2 O8 69.37(18) 1_455 4_565
O4 Rb2 O8 54.89(17) 4_565 4_565
O7 Rb2 O8 141.88(17) . 4_565
O1 Rb2 O8 113.42(16) 3_656 4_565
O2 Rb2 O8 108.96(17) 3_656 4_565
O3 Rb2 O8 108.11(16) 4_565 .
O2 Rb2 O8 56.15(18) 1_455 .
O4 Rb2 O8 55.08(16) 4_565 .
O7 Rb2 O8 53.20(16) . .
O1 Rb2 O8 136.38(18) 3_656 .
O2 Rb2 O8 134.52(15) 3_656 .
O8 Rb2 O8 103.42(11) 4_565 .
O3 Rb2 O6 57.84(18) 4_565 .
O2 Rb2 O6 138.97(17) 1_455 .
O4 Rb2 O6 99.74(17) 4_565 .
O7 Rb2 O6 77.77(17) . .
O1 Rb2 O6 54.25(17) 3_656 .
O2 Rb2 O6 95.44(16) 3_656 .
O8 Rb2 O6 134.38(15) 4_565 .
O8 Rb2 O6 83.45(16) . .
O3 Rb2 As1 89.44(12) 4_565 3_656
O2 Rb2 As1 132.76(13) 1_455 3_656
O4 Rb2 As1 162.56(12) 4_565 3_656
O7 Rb2 As1 81.07(12) . 3_656
O1 Rb2 As1 28.67(11) 3_656 3_656
O2 Rb2 As1 28.78(12) 3_656 3_656
O8 Rb2 As1 125.96(11) 4_565 3_656
O8 Rb2 As1 130.29(12) . 3_656
O6 Rb2 As1 67.05(11) . 3_656
O3 Rb2 Rb2 150.84(14) 4_565 3_556
O2 Rb2 Rb2 58.20(13) 1_455 3_556
O4 Rb2 Rb2 120.89(13) 4_565 3_556
O7 Rb2 Rb2 68.71(14) . 3_556
O1 Rb2 Rb2 101.64(12) 3_656 3_556
O2 Rb2 Rb2 49.30(11) 3_656 3_556
O8 Rb2 Rb2 90.54(12) 4_565 3_556
O8 Rb2 Rb2 100.48(11) . 3_556
O6 Rb2 Rb2 133.16(12) . 3_556
As1 Rb2 Rb2 76.03(3) 3_656 3_556
O3 Rb2 As2 74.56(13) 4_565 4_565
O2 Rb2 As2 62.99(13) 1_455 4_565
O4 Rb2 As2 27.07(13) 4_565 4_565
O7 Rb2 As2 127.21(12) . 4_565
O1 Rb2 As2 129.09(12) 3_656 4_565
O2 Rb2 As2 136.53(13) 3_656 4_565
O8 Rb2 As2 27.85(11) 4_565 4_565
O8 Rb2 As2 78.19(11) . 4_565
O6 Rb2 As2 119.72(11) . 4_565
As1 Rb2 As2 151.12(4) 3_656 4_565
Rb2 Rb2 As2 106.61(5) 3_556 4_565
As1 O1 Th1 147.0(4) . 3_656
As1 O1 Rb2 88.5(2) . 3_656
Th1 O1 Rb2 100.57(19) 3_656 3_656
As1 O1 Rb1 93.5(2) . 1_556
Th1 O1 Rb1 105.58(19) 3_656 1_556
Rb2 O1 Rb1 126.7(2) 3_656 1_556
As1 O1 Rb1 119.8(3) . 3_756
Th1 O1 Rb1 92.90(18) 3_656 3_756
Rb2 O1 Rb1 67.71(13) 3_656 3_756
Rb1 O1 Rb1 65.40(13) 1_556 3_756
As1 O2 Th1 98.7(3) . 4_666
As1 O2 Rb2 147.4(3) . 1_655
Th1 O2 Rb2 105.1(2) 4_666 1_655
As1 O2 Rb2 86.4(2) . 3_656
Th1 O2 Rb2 172.6(3) 4_666 3_656
Rb2 O2 Rb2 72.50(14) 1_655 3_656
As1 O3 Th1 98.6(3) . 4_666
As1 O3 Rb2 152.9(3) . 4_666
Th1 O3 Rb2 107.3(2) 4_666 4_666
As1 O3 Rb1 99.2(3) . 4_566
Th1 O3 Rb1 106.5(2) 4_666 4_566
Rb2 O3 Rb1 81.03(17) 4_666 4_566
As1 O3 Rb1 91.9(2) . 1_556
Th1 O3 Rb1 100.9(2) 4_666 1_556
Rb2 O3 Rb1 75.95(14) 4_666 1_556
Rb1 O3 Rb1 148.4(2) 4_566 1_556
As2 O4 Th1 99.9(3) . 1_556
As2 O4 Rb1 148.3(3) . 1_556
Th1 O4 Rb1 110.3(2) 1_556 1_556
As2 O4 Rb2 101.7(3) . 4_666
Th1 O4 Rb2 104.6(2) 1_556 4_666
Rb1 O4 Rb2 80.32(18) 1_556 4_666
As2 O5 Th1 98.0(3) . 1_556
As2 O5 Rb1 109.0(3) . 3_656
Th1 O5 Rb1 112.5(2) 1_556 3_656
As2 O5 Rb1 148.8(3) . 1_456
Th1 O5 Rb1 107.23(19) 1_556 1_456
Rb1 O5 Rb1 78.20(17) 3_656 1_456
As1 O6 Th1 144.6(4) . .
As1 O6 Rb1 92.9(2) . 4_566
Th1 O6 Rb1 106.3(2) . 4_566
As1 O6 Rb2 120.2(3) . .
Th1 O6 Rb2 94.7(2) . .
Rb1 O6 Rb2 68.94(14) 4_566 .
As2 O7 Th1 128.6(3) . 3_656
As2 O7 Rb2 104.3(3) . .
Th1 O7 Rb2 120.0(2) 3_656 .
As2 O7 Rb1 85.1(2) . 3_656
Th1 O7 Rb1 92.15(18) 3_656 3_656
Rb2 O7 Rb1 121.6(2) . 3_656
As2 O8 Th1 127.4(3) . 4_566
As2 O8 Rb1 128.6(3) . 4_566
Th1 O8 Rb1 102.2(2) 4_566 4_566
As2 O8 Rb2 91.7(3) . 4_666
Th1 O8 Rb2 118.8(2) 4_566 4_666
Rb1 O8 Rb2 72.60(15) 4_566 4_666
As2 O8 Rb2 90.8(2) . .
Th1 O8 Rb2 94.9(2) 4_566 .
Rb1 O8 Rb2 70.37(12) 4_566 .
Rb2 O8 Rb2 134.1(2) 4_666 .

loop_
_geom_bond_atom_site_label_1
_geom_bond_atom_site_label_2
_geom_bond_distance
_geom_bond_site_symmetry_2
Th1 O6 2.363(6) .
Th1 O7 2.409(6) 3_656
Th1 O1 2.410(6) 3_656
Th1 O8 2.441(7) 4_665
Th1 O4 2.462(6) 1_554
Th1 O5 2.509(7) 1_554
Th1 O3 2.512(6) 4_565
Th1 O2 2.532(6) 4_565
Th1 As2 3.2164(10) 1_554
Th1 As1 3.2417(10) 4_565
Th1 Rb2 4.2474(10) 4_665
Th1 Rb2 4.2586(11) .
As1 O1 1.670(6) .
As1 O2 1.679(7) .
As1 O6 1.689(7) .
As1 O3 1.708(6) .
As1 Th1 3.2417(10) 4_666
As1 Rb2 3.4802(13) 3_656
As1 Rb1 3.5867(14) 4_566
As1 Rb1 3.6238(14) 1_556
As2 O4 1.689(7) .
As2 O7 1.691(6) .
As2 O5 1.694(6) .
As2 O8 1.699(6) .
As2 Th1 3.2164(10) 1_556
As2 Rb2 3.6349(14) 4_666
As2 Rb2 3.7108(14) .
As2 Rb1 3.7181(13) 3_656
Rb1 O4 2.761(7) 1_554
Rb1 O5 2.803(6) 3_656
Rb1 O5 2.870(7) 1_654
Rb1 O3 2.892(7) 4_665
Rb1 O8 3.050(6) 4_665
Rb1 O6 3.080(6) 4_665
Rb1 O1 3.115(6) 1_554
Rb1 O3 3.141(6) 1_554
Rb1 O7 3.459(6) 3_656
Rb1 O1 3.484(7) 3_756
Rb1 Rb1 3.5782(18) 3_755
Rb1 As1 3.5867(14) 4_665
Rb2 O3 2.771(6) 4_565
Rb2 O2 2.815(6) 1_455
Rb2 O4 2.895(6) 4_565
Rb2 O7 2.911(6) .
Rb2 O1 3.096(6) 3_656
Rb2 O2 3.156(6) 3_656
Rb2 O8 3.164(7) 4_565
Rb2 O8 3.275(6) .
Rb2 O6 3.355(7) .
Rb2 As1 3.4802(13) 3_656
Rb2 Rb2 3.5415(19) 3_556
Rb2 As2 3.6349(14) 4_565
O1 Th1 2.410(6) 3_656
O1 Rb2 3.096(6) 3_656
O1 Rb1 3.115(6) 1_556
O1 Rb1 3.484(7) 3_756
O2 Th1 2.532(6) 4_666
O2 Rb2 2.815(6) 1_655
O2 Rb2 3.156(6) 3_656
O3 Th1 2.512(6) 4_666
O3 Rb2 2.771(6) 4_666
O3 Rb1 2.892(7) 4_566
O3 Rb1 3.141(6) 1_556
O4 Th1 2.462(6) 1_556
O4 Rb1 2.761(7) 1_556
O4 Rb2 2.895(6) 4_666
O5 Th1 2.509(7) 1_556
O5 Rb1 2.803(6) 3_656
O5 Rb1 2.870(7) 1_456
O6 Rb1 3.080(6) 4_566
O7 Th1 2.409(6) 3_656
O7 Rb1 3.459(6) 3_656
O8 Th1 2.441(7) 4_566
O8 Rb1 3.050(6) 4_566
O8 Rb2 3.164(7) 4_666
